data_4062888
_journal_name_full Organometallics
_journal_paper_doi 10.1021/om049739y
_journal_year 2004
_chemical_formula_sum 'C33 H26 Fe2 Mo O7'
_chemical_formula_weight 742.18
_space_group_IT_number 2
_symmetry_cell_setting triclinic
_symmetry_space_group_name_Hall '-P 1'
_symmetry_space_group_name_H-M 'P -1'
_cell_angle_alpha 87.076(10)
_cell_angle_beta 79.318(12)
_cell_angle_gamma 83.152(10)
_cell_formula_units_Z 2
_cell_length_a 9.0530(12)
_cell_length_b 10.6620(11)
_cell_length_c 18.504(3)
_cell_measurement_temperature 293(2)
_cell_volume 1741.8(4)
_diffrn_ambient_temperature 293(2)
_exptl_crystal_density_diffrn 1.415
_cod_depositor_comments
;
The following automatic conversions were performed:
'_symmetry_cell_setting' value 'Triclinic' changed to 'triclinic'
according to '/home/saulius/struct/CIF-dictionaries/cif_core.dic'
dictionary named 'cif_core.dic' version 2.4.1 from 2010-06-29.

Automatic conversion script
Id: cif_fix_enum 1527 2010-12-29 10:47:43Z saulius 
;
_cod_database_code 4062888

loop_
_symmetry_equiv_pos_as_xyz
'x, y, z'
'-x, -y, -z'

loop_
_atom_site_label
_atom_site_type_symbol
_atom_site_fract_x
_atom_site_fract_y
_atom_site_fract_z
_atom_site_U_iso_or_equiv
_atom_site_adp_type
_atom_site_occupancy
_atom_site_calc_flag
_atom_site_refinement_flags
_atom_site_disorder_assembly
_atom_site_disorder_group
Mo1 Mo 0.18826(5) 0.79726(5) 0.17052(3) 0.03866(19) Uani 1 d . . .
Fe1 Fe 0.09324(9) 0.59556(8) 0.25208(4) 0.0375(2) Uani 1 d . . .
Fe2 Fe 0.20336(9) 0.55875(8) 0.11483(4) 0.0417(2) Uani 1 d . . .
C8 C 0.4311(8) 0.8449(7) 0.1108(5) 0.066(2) Uani 1 d . . .
C9 C 0.3245(9) 0.9093(7) 0.0709(4) 0.0602(18) Uani 1 d . . .
C10 C 0.2296(8) 0.9975(6) 0.1174(4) 0.0558(18) Uani 1 d . . .
C11 C 0.2733(8) 0.9876(6) 0.1893(4) 0.0546(17) Uani 1 d . . .
C12 C 0.4010(8) 0.8935(7) 0.1827(5) 0.061(2) Uani 1 d . . .
C13 C 0.5611(9) 0.7533(9) 0.0817(7) 0.111(4) Uani 1 d . . .
H13A H 0.6150 0.7240 0.1205 0.133 Uiso 1 calc R . .
H13B H 0.6274 0.7933 0.0432 0.133 Uiso 1 calc R . .
H13C H 0.5256 0.6829 0.0624 0.133 Uiso 1 calc R . .
C14 C 0.3202(14) 0.9016(10) -0.0088(5) 0.106(4) Uani 1 d . . .
H14A H 0.3939 0.8348 -0.0297 0.128 Uiso 1 calc R . .
H14B H 0.3427 0.9804 -0.0334 0.128 Uiso 1 calc R . .
H14C H 0.2213 0.8847 -0.0146 0.128 Uiso 1 calc R . .
C15 C 0.1081(10) 1.0958(8) 0.0968(6) 0.086(3) Uani 1 d . . .
H15A H 0.0616 1.1440 0.1391 0.104 Uiso 1 calc R . .
H15B H 0.0330 1.0546 0.0796 0.104 Uiso 1 calc R . .
H15C H 0.1527 1.1512 0.0585 0.104 Uiso 1 calc R . .
C16 C 0.2144(12) 1.0695(8) 0.2521(5) 0.088(3) Uani 1 d . . .
H16A H 0.1277 1.1241 0.2422 0.106 Uiso 1 calc R . .
H16C H 0.2913 1.1197 0.2596 0.106 Uiso 1 calc R . .
H16B H 0.1858 1.0183 0.2955 0.106 Uiso 1 calc R . .
C17 C 0.4954(11) 0.8605(11) 0.2418(7) 0.122(5) Uani 1 d . . .
H17A H 0.5752 0.7953 0.2250 0.146 Uiso 1 calc R . .
H17B H 0.4327 0.8311 0.2856 0.146 Uiso 1 calc R . .
H17C H 0.5382 0.9341 0.2525 0.146 Uiso 1 calc R . .
C18 C 0.1533(6) 0.7572(6) 0.2885(3) 0.0423(13) Uani 1 d . . .
H18 H 0.0924 0.8237 0.2707 0.051 Uiso 1 calc R . .
C19 C 0.2453(6) 0.6565(6) 0.3154(3) 0.0389(12) Uani 1 d . . .
C20 C 0.3276(6) 0.5745(5) 0.2579(3) 0.0362(12) Uani 1 d . . .
C21 C 0.2931(6) 0.6191(5) 0.1884(3) 0.0351(12) Uani 1 d . . .
C22 C 0.2534(8) 0.6414(6) 0.3948(3) 0.0485(15) Uani 1 d . . .
C23 C 0.3885(9) 0.6462(8) 0.4185(4) 0.0640(19) Uani 1 d . . .
H23 H 0.4760 0.6536 0.3838 0.077 Uiso 1 calc R . .
C24 C 0.3968(12) 0.6403(9) 0.4909(5) 0.085(3) Uani 1 d . . .
H24 H 0.4887 0.6443 0.5058 0.102 Uiso 1 calc R . .
C25 C 0.2679(15) 0.6283(11) 0.5423(5) 0.101(3) Uani 1 d . . .
H25 H 0.2732 0.6224 0.5921 0.121 Uiso 1 calc R . .
C26 C 0.1308(13) 0.6250(10) 0.5203(5) 0.093(3) Uani 1 d . . .
H26 H 0.0433 0.6184 0.5550 0.112 Uiso 1 calc R . .
C27 C 0.1251(10) 0.6318(8) 0.4459(4) 0.068(2) Uani 1 d . . .
H27 H 0.0332 0.6298 0.4306 0.082 Uiso 1 calc R . .
C28 C 0.4272(6) 0.4557(5) 0.2702(3) 0.0392(13) Uani 1 d . . .
C29 C 0.5610(7) 0.4297(7) 0.2226(4) 0.0533(16) Uani 1 d . . .
H29 H 0.5885 0.4867 0.1841 0.064 Uiso 1 calc R . .
C30 C 0.6557(9) 0.3212(8) 0.2304(5) 0.071(2) Uani 1 d . . .
H30 H 0.7448 0.3050 0.1965 0.085 Uiso 1 calc R . .
C31 C 0.6222(10) 0.2404(8) 0.2848(5) 0.074(2) Uani 1 d . . .
H31 H 0.6882 0.1680 0.2899 0.089 Uiso 1 calc R . .
C32 C 0.4864(10) 0.2628(7) 0.3358(4) 0.068(2) Uani 1 d . . .
H32 H 0.4619 0.2052 0.3744 0.082 Uiso 1 calc R . .
C33 C 0.3894(8) 0.3717(6) 0.3279(4) 0.0518(16) Uani 1 d . . .
H33 H 0.2995 0.3879 0.3614 0.062 Uiso 1 calc R . .
C1 C 0.0681(8) 0.7439(7) 0.0955(4) 0.0588(18) Uani 1 d . . .
C2 C -0.0219(8) 0.8793(7) 0.2093(4) 0.0590(18) Uani 1 d . . .
C3 C 0.0604(7) 0.4383(6) 0.2808(3) 0.0475(15) Uani 1 d . . .
C4 C -0.1039(8) 0.6343(7) 0.2739(5) 0.065(2) Uani 1 d . . .
C5 C 0.2937(8) 0.3997(8) 0.1277(3) 0.0559(18) Uani 1 d . . .
C6 C 0.0283(8) 0.5076(8) 0.1039(4) 0.065(2) Uani 1 d . . .
C7 C 0.2984(8) 0.5703(7) 0.0211(4) 0.0512(16) Uani 1 d . . .
O1 O -0.0154(7) 0.7648(6) 0.0550(4) 0.0885(19) Uani 1 d . . .
O2 O -0.1349(6) 0.9322(6) 0.2283(4) 0.094(2) Uani 1 d . . .
O3 O 0.0325(6) 0.3398(5) 0.2986(3) 0.0743(16) Uani 1 d . . .
O4 O -0.2329(6) 0.6595(7) 0.2886(5) 0.111(3) Uani 1 d . . .
O5 O 0.3466(7) 0.2997(5) 0.1330(3) 0.0732(15) Uani 1 d . . .
O6 O -0.0814(7) 0.4688(8) 0.0981(4) 0.112(3) Uani 1 d . . .
O7 O 0.3591(7) 0.5762(6) -0.0378(3) 0.0754(16) Uani 1 d . . .

loop_
_atom_site_aniso_label
_atom_site_aniso_U_11
_atom_site_aniso_U_22
_atom_site_aniso_U_33
_atom_site_aniso_U_23
_atom_site_aniso_U_13
_atom_site_aniso_U_12
Mo1 0.0320(3) 0.0409(3) 0.0440(3) 0.0068(2) -0.0105(2) -0.0056(2)
Fe1 0.0315(4) 0.0451(5) 0.0356(5) 0.0026(3) -0.0045(3) -0.0067(3)
Fe2 0.0413(5) 0.0546(5) 0.0324(5) 0.0006(4) -0.0080(4) -0.0171(4)
C8 0.044(4) 0.053(4) 0.096(6) 0.002(4) 0.013(4) -0.018(3)
C9 0.067(5) 0.057(4) 0.058(4) 0.010(3) -0.004(4) -0.028(4)
C10 0.051(4) 0.053(4) 0.069(5) 0.025(3) -0.024(3) -0.019(3)
C11 0.059(4) 0.045(4) 0.065(4) 0.007(3) -0.019(3) -0.016(3)
C12 0.047(4) 0.050(4) 0.094(6) 0.023(4) -0.031(4) -0.020(3)
C13 0.050(5) 0.072(6) 0.191(12) 0.006(7) 0.032(6) -0.010(4)
C14 0.163(11) 0.099(7) 0.059(5) 0.008(5) 0.011(6) -0.076(7)
C15 0.080(6) 0.067(5) 0.119(8) 0.049(5) -0.046(5) -0.016(4)
C16 0.120(8) 0.067(5) 0.083(6) -0.014(5) -0.015(6) -0.030(5)
C17 0.084(6) 0.127(8) 0.186(12) 0.088(8) -0.102(8) -0.062(6)
C18 0.036(3) 0.044(3) 0.045(3) -0.001(3) -0.007(3) 0.000(2)
C19 0.038(3) 0.044(3) 0.035(3) -0.003(2) -0.004(2) -0.010(2)
C20 0.032(3) 0.042(3) 0.036(3) -0.003(2) -0.006(2) -0.005(2)
C21 0.031(3) 0.041(3) 0.034(3) -0.003(2) -0.005(2) -0.004(2)
C22 0.063(4) 0.047(3) 0.036(3) -0.005(3) -0.010(3) -0.008(3)
C23 0.063(5) 0.085(5) 0.045(4) -0.006(4) -0.014(3) -0.006(4)
C24 0.103(7) 0.106(7) 0.057(5) -0.004(5) -0.037(5) -0.015(6)
C25 0.150(10) 0.127(9) 0.037(4) 0.000(5) -0.034(6) -0.036(8)
C26 0.118(8) 0.118(8) 0.045(5) -0.006(5) -0.005(5) -0.031(6)
C27 0.075(5) 0.084(5) 0.044(4) -0.009(4) -0.002(4) -0.016(4)
C28 0.040(3) 0.043(3) 0.037(3) -0.004(2) -0.013(2) -0.003(2)
C29 0.044(4) 0.062(4) 0.050(4) 0.002(3) -0.007(3) 0.004(3)
C30 0.060(5) 0.064(5) 0.077(5) -0.001(4) -0.004(4) 0.023(4)
C31 0.069(5) 0.064(5) 0.087(6) -0.010(4) -0.023(5) 0.026(4)
C32 0.091(6) 0.055(4) 0.063(5) 0.015(4) -0.033(4) -0.005(4)
C33 0.056(4) 0.053(4) 0.047(4) 0.006(3) -0.015(3) -0.001(3)
C1 0.056(4) 0.070(5) 0.056(4) 0.020(4) -0.024(3) -0.020(3)
C2 0.037(4) 0.059(4) 0.077(5) 0.014(4) -0.009(3) 0.000(3)
C3 0.042(3) 0.055(4) 0.042(3) -0.009(3) 0.004(3) -0.007(3)
C4 0.043(4) 0.064(5) 0.085(5) 0.013(4) -0.006(4) -0.009(3)
C5 0.065(4) 0.075(5) 0.032(3) -0.005(3) -0.002(3) -0.034(4)
C6 0.054(4) 0.090(6) 0.057(4) -0.001(4) -0.013(3) -0.024(4)
C7 0.049(4) 0.062(4) 0.046(4) 0.003(3) -0.011(3) -0.017(3)
O1 0.091(4) 0.098(4) 0.093(4) 0.021(3) -0.065(4) -0.014(3)
O2 0.049(3) 0.080(4) 0.138(6) 0.009(4) 0.001(3) 0.014(3)
O3 0.081(4) 0.047(3) 0.087(4) 0.006(3) 0.008(3) -0.017(3)
O4 0.035(3) 0.109(5) 0.174(7) 0.029(5) 0.002(4) 0.000(3)
O5 0.102(4) 0.044(3) 0.073(4) 0.001(3) -0.014(3) -0.007(3)
O6 0.078(4) 0.177(8) 0.102(5) -0.003(5) -0.031(4) -0.074(5)
O7 0.083(4) 0.106(4) 0.036(3) 0.001(3) 0.004(3) -0.029(3)

loop_
_geom_bond_atom_site_label_1
_geom_bond_atom_site_label_2
_geom_bond_distance
_geom_bond_site_symmetry_2
_geom_bond_publ_flag
Mo1 C2 2.015(7) . ?
Mo1 C1 2.055(7) . ?
Mo1 C21 2.059(5) . ?
Mo1 C18 2.175(6) . ?
Mo1 C11 2.318(6) . ?
Mo1 C12 2.339(6) . ?
Mo1 C10 2.346(6) . ?
Mo1 C9 2.373(7) . ?
Mo1 C8 2.370(7) . ?
Mo1 Fe1 2.6965(10) . ?
Mo1 Fe2 2.7712(11) . ?
Fe1 C4 1.758(7) . ?
Fe1 C3 1.775(7) . ?
Fe1 C21 2.003(5) . ?
Fe1 C18 2.048(6) . ?
Fe1 C20 2.129(5) . ?
Fe1 C19 2.140(6) . ?
Fe1 Fe2 2.5823(12) . ?
Fe2 C6 1.785(7) . ?
Fe2 C7 1.792(7) . ?
Fe2 C5 1.818(9) . ?
Fe2 C21 1.884(5) . ?
Fe2 C1 2.245(7) . ?
C8 C9 1.416(11) . ?
C8 C12 1.419(12) . ?
C8 C13 1.475(11) . ?
C9 C10 1.407(11) . ?
C9 C14 1.488(11) . ?
C10 C11 1.452(10) . ?
C10 C15 1.515(10) . ?
C11 C12 1.429(10) . ?
C11 C16 1.470(11) . ?
C12 C17 1.513(10) . ?
C13 H13A 0.9600 . ?
C13 H13B 0.9600 . ?
C13 H13C 0.9600 . ?
C14 H14A 0.9600 . ?
C14 H14B 0.9600 . ?
C14 H14C 0.9600 . ?
C15 H15A 0.9600 . ?
C15 H15B 0.9600 . ?
C15 H15C 0.9600 . ?
C16 H16A 0.9600 . ?
C16 H16C 0.9600 . ?
C16 H16B 0.9600 . ?
C17 H17A 0.9600 . ?
C17 H17B 0.9600 . ?
C17 H17C 0.9600 . ?
C18 C19 1.408(8) . ?
C18 H18 0.9300 . ?
C19 C20 1.448(8) . ?
C19 C22 1.485(8) . ?
C20 C21 1.425(8) . ?
C20 C28 1.498(8) . ?
C22 C27 1.365(10) . ?
C22 C23 1.380(10) . ?
C23 C24 1.353(11) . ?
C23 H23 0.9300 . ?
C24 C25 1.376(14) . ?
C24 H24 0.9300 . ?
C25 C26 1.381(14) . ?
C25 H25 0.9300 . ?
C26 C27 1.385(11) . ?
C26 H26 0.9300 . ?
C27 H27 0.9300 . ?
C28 C29 1.367(9) . ?
C28 C33 1.379(9) . ?
C29 C30 1.373(9) . ?
C29 H29 0.9300 . ?
C30 C31 1.307(12) . ?
C30 H30 0.9300 . ?
C31 C32 1.407(12) . ?
C31 H31 0.9300 . ?
C32 C33 1.389(10) . ?
C32 H32 0.9300 . ?
C33 H33 0.9300 . ?
C1 O1 1.156(8) . ?
C2 O2 1.113(8) . ?
C3 O3 1.128(8) . ?
C4 O4 1.152(9) . ?
C5 O5 1.122(9) . ?
C6 O6 1.145(9) . ?
C7 O7 1.128(8) . ?
